data_7124722
loop_
_publ_author_name
'Krick, Marcel'
'Holstein, Julian'
'W\"urtele, Christian'
'Clever, Guido H.'

_publ_section_title
;
 Endohedral dynamics of push-pull rotor-functionalized cages.
;
_journal_issue 68
_journal_name_full 'Chemical communications (Cambridge, England)'
_journal_page_first 10411
_journal_page_last 10414
_journal_paper_doi 10.1039/c6cc04155h
_journal_volume 52
_journal_year 2016
_chemical_formula_sum 'C46 H32 D8 N4 O3'
_chemical_formula_weight 704.87
_space_group_crystal_system triclinic
_space_group_IT_number 2
_space_group_name_Hall '-P 1'
_space_group_name_H-M_alt 'P -1'
_atom_sites_solution_hydrogens geom
_audit_update_record
;
2016-05-09 deposited with the CCDC.
2016-07-26 downloaded from the CCDC.
;
_cell_angle_alpha 92.206(2)
_cell_angle_beta 97.198(2)
_cell_angle_gamma 98.744(2)
_cell_formula_units_Z 2
_cell_length_a 9.7141(3)
_cell_length_b 13.7175(4)
_cell_length_c 13.8642(4)
_cell_measurement_reflns_used 9885
_cell_measurement_temperature 100.(2)
_cell_measurement_theta_max 74.5379
_cell_measurement_theta_min 3.2654
_cell_volume 1808.46(9)
_computing_cell_refinement 'SAINT V8.34A (Bruker AXS Inc., 2013)'
_computing_data_collection 'Bruker Instrument Service v4.2.3'
_computing_data_reduction 'SAINT V8.34A (Bruker AXS Inc., 2013)'
_computing_structure_refinement 'SHELXL-2014/6 (Sheldrick, 2014)'
_computing_structure_solution 'SHELXT-2014 (Sheldrick, 2014)'
_diffrn_ambient_temperature 100.(2)
_diffrn_detector_area_resol_mean 10.4167
_diffrn_measured_fraction_theta_full 0.977
_diffrn_measured_fraction_theta_max 0.977
_diffrn_measurement_device_type 'Bruker D8 Venture CMOS'
_diffrn_measurement_method 'omega and phi scans'
_diffrn_radiation_monochromator 'multilayer optics'
_diffrn_radiation_type CuK\a
_diffrn_radiation_wavelength 1.54178
_diffrn_reflns_av_R_equivalents 0.0382
_diffrn_reflns_av_unetI/netI 0.0432
_diffrn_reflns_limit_h_max 12
_diffrn_reflns_limit_h_min -12
_diffrn_reflns_limit_k_max 17
_diffrn_reflns_limit_k_min -17
_diffrn_reflns_limit_l_max 17
_diffrn_reflns_limit_l_min -17
_diffrn_reflns_number 21094
_diffrn_reflns_theta_full 74.61
_diffrn_reflns_theta_max 74.61
_diffrn_reflns_theta_min 3.22
_diffrn_source 'microfucus sealed tube'
_diffrn_source_type 'INCOATEC microfocus sealed tube'
_exptl_absorpt_coefficient_mu 0.638
_exptl_absorpt_correction_T_max 0.75
_exptl_absorpt_correction_T_min 0.68
_exptl_absorpt_correction_type multi-scan
_exptl_absorpt_process_details 'SADABS V2014/4 (Bruker AXS Inc.)'
_exptl_crystal_colour 'clear intense red'
_exptl_crystal_density_diffrn 1.294
_exptl_crystal_density_method 'not measured'
_exptl_crystal_description plate
_exptl_crystal_F_000 736
_exptl_crystal_recrystallization_method 'Re-crystallisation from solvent'
_exptl_crystal_size_max 0.300
_exptl_crystal_size_mid 0.116
_exptl_crystal_size_min 0.072
_refine_diff_density_max 0.243
_refine_diff_density_min -0.275
_refine_ls_extinction_method none
_refine_ls_goodness_of_fit_ref 1.047
_refine_ls_hydrogen_treatment constr
_refine_ls_matrix_type full
_refine_ls_number_parameters 499
_refine_ls_number_reflns 7238
_refine_ls_number_restraints 1
_refine_ls_restrained_S_all 1.058
_refine_ls_R_factor_all 0.0643
_refine_ls_R_factor_gt 0.0477
_refine_ls_shift/su_max 0.001
_refine_ls_shift/su_mean 0.000
_refine_ls_structure_factor_coef Fsqd
_refine_ls_weighting_details 'w=1/[\s^2^(Fo^2^)+(0.0420P)^2^+1.1070P] where P=(Fo^2^+2Fc^2^)/3'
_refine_ls_weighting_scheme calc
_refine_ls_wR_factor_gt 0.1094
_refine_ls_wR_factor_ref 0.1183
_reflns_number_gt 5809
_reflns_number_total 7238
_reflns_threshold_expression 'I > 2\s(I)'
_cod_data_source_file c6cc04155h2.cif
_cod_data_source_block I
_cod_database_code 7124722
_solvent_exptl_crystal_recrystallization_method THF

loop_
_space_group_symop_operation_xyz
'x, y, z'
'-x, -y, -z'

loop_
_atom_site_type_symbol
_atom_site_label
_atom_site_fract_x
_atom_site_fract_y
_atom_site_fract_z
_atom_site_U_iso_or_equiv
_atom_site_adp_type
_atom_site_calc_flag
_atom_site_refinement_flags_adp
_atom_site_refinement_flags_occupancy
_atom_site_refinement_flags_posn
_atom_site_occupancy
_atom_site_disorder_assembly
_atom_site_disorder_group
C C1 0.26179(16) 0.43816(11) 0.40127(12) 0.0150(3) Uani d . . . 1.0 . .
C C2 0.20646(16) 0.43670(12) 0.30346(12) 0.0169(3) Uani d . . . 1.0 . .
C C3 0.13653(17) 0.51192(12) 0.25974(12) 0.0193(3) Uani d . . . 1.0 . .
C C4 0.19860(16) 0.34893(12) 0.23531(12) 0.0170(3) Uani d . . . 1.0 . .
C C5 0.19696(17) 0.30766(12) 0.06555(12) 0.0187(3) Uani d . . . 1.0 . .
C C6 0.27909(17) 0.23309(12) 0.06890(12) 0.0203(3) Uani d . . . 1.0 . .
H H6 0.3414 0.226 0.1258 0.024 Uiso calc U . R 1.0 . .
C C7 0.26821(18) 0.16914(13) -0.01257(13) 0.0218(4) Uani d . . . 1.0 . .
H H7 0.3229 0.1173 -0.0113 0.026 Uiso calc U . R 1.0 . .
C C8 0.17818(18) 0.18017(13) -0.09605(13) 0.0228(4) Uani d . . . 1.0 . .
H H8 0.1702 0.1354 -0.1512 0.027 Uiso calc U . R 1.0 . .
C C9 0.09987(18) 0.25680(13) -0.09857(13) 0.0231(4) Uani d . . . 1.0 . .
H H9 0.0398 0.2654 -0.1561 0.028 Uiso calc U . R 1.0 . .
C C10 0.10889(18) 0.32089(13) -0.01733(13) 0.0213(4) Uani d . . . 1.0 . .
H H10 0.0551 0.3733 -0.0188 0.026 Uiso calc U . R 1.0 . .
C C11 0.36327(16) 0.37373(11) 0.43198(12) 0.0153(3) Uani d . . . 1.0 . .
C C12 0.44417(16) 0.33691(12) 0.36607(12) 0.0169(3) Uani d . . . 1.0 . .
H H12 0.4391 0.3601 0.3022 0.02 Uiso calc U . R 1.0 . .
C C13 0.53092(16) 0.26816(12) 0.39059(12) 0.0185(3) Uani d . . . 1.0 . .
C C14 0.54454(17) 0.23927(12) 0.48729(13) 0.0207(4) Uani d . . . 1.0 . .
H H14 0.6023 0.1912 0.5053 0.025 Uiso calc U . R 1.0 . .
C C15 0.47608(17) 0.27921(12) 0.55558(12) 0.0199(3) Uani d . . . 1.0 . .
H H15 0.49 0.2608 0.621 0.024 Uiso calc U . R 1.0 . .
C C16 0.38455(16) 0.34780(12) 0.52968(12) 0.0168(3) Uani d . . . 1.0 . .
C C17 0.32748(17) 0.35352(12) 0.69805(12) 0.0179(3) Uani d . . . 1.0 . .
H H17A 0.3326 0.282 0.6945 0.022 Uiso calc U . R 1.0 . .
H H17B 0.2417 0.3625 0.7269 0.022 Uiso calc U . R 1.0 . .
C C18 0.45593(17) 0.40763(12) 0.76423(12) 0.0198(3) Uani d . . . 1.0 . .
H H18A 0.5411 0.4038 0.7327 0.024 Uiso calc U . R 1.0 . .
H H18B 0.4467 0.4782 0.7729 0.024 Uiso calc U . R 1.0 . .
C C19 0.47313(18) 0.36421(13) 0.86347(13) 0.0225(4) Uani d . . . 1.0 . .
H H19A 0.4746 0.2925 0.8543 0.027 Uiso calc U . R 1.0 . .
H H19B 0.3909 0.3726 0.8967 0.027 Uiso calc U . R 1.0 . .
C C20 0.60664(17) 0.41192(13) 0.92821(12) 0.0217(4) Uani d . . . 1.0 . .
H H20A 0.6882 0.4078 0.8929 0.026 Uiso calc U . R 1.0 . .
H H20B 0.6019 0.4827 0.9411 0.026 Uiso calc U . R 1.0 . .
C C21 0.6300(2) 0.36432(14) 1.02466(14) 0.0302(4) Uani d . . . 1.0 . .
H H21A 0.5523 0.3732 1.0623 0.036 Uiso calc U . R 1.0 . .
H H21B 0.627 0.2925 1.0118 0.036 Uiso calc U . R 1.0 . .
C C22 0.7681(2) 0.40635(17) 1.08536(14) 0.0342(5) Uani d . . . 1.0 . .
H H22A 0.8456 0.3988 1.0482 0.051 Uiso calc U . R 1.0 . .
H H22B 0.7787 0.3709 1.1452 0.051 Uiso calc U . R 1.0 . .
H H22C 0.7694 0.4766 1.102 0.051 Uiso calc U . R 1.0 . .
C C23 0.60295(17) 0.22675(12) 0.31885(13) 0.0194(3) Uani d . . . 1.0 . .
C C24 0.66037(17) 0.19019(12) 0.25847(12) 0.0196(3) Uani d . . . 1.0 . .
C C25 0.73371(18) 0.15027(12) 0.18661(12) 0.0194(3) Uani d . . . 1.0 . .
C C26 0.87722(19) 0.14654(13) 0.20423(14) 0.0255(4) Uani d . . . 1.0 . .
H H26 0.9293 0.1686 0.2658 0.031 Uiso calc U . R 1.0 . .
C C27 0.9425(2) 0.11026(14) 0.13083(15) 0.0297(4) Uani d . . . 1.0 . .
H H27 1.0402 0.1072 0.1409 0.036 Uiso calc U . R 1.0 . .
C C28 0.8634(2) 0.07865(14) 0.04296(15) 0.0298(4) Uani d . . . 1.0 . .
H H28 0.9097 0.0549 -0.0074 0.036 Uiso calc U . R 1.0 . .
C C29 0.6633(2) 0.11467(14) 0.09547(14) 0.0281(4) Uani d . . . 1.0 . .
H H29 0.5651 0.1156 0.0834 0.034 Uiso calc U . R 1.0 . .
C C30 0.22563(16) 0.49885(12) 0.47979(12) 0.0159(3) Uani d . . . 1.0 . .
C C31 0.15745(16) 0.58151(12) 0.46426(12) 0.0172(3) Uani d . . . 1.0 . .
H H31 0.1435 0.6037 0.4002 0.021 Uiso calc U . R 1.0 . .
C C32 0.10989(16) 0.63178(12) 0.53881(12) 0.0181(3) Uani d . . . 1.0 . .
C C33 0.13180(16) 0.59957(12) 0.63364(12) 0.0185(3) Uani d . . . 1.0 . .
H H33 0.099 0.6329 0.6854 0.022 Uiso calc U . R 1.0 . .
C C34 0.19969(17) 0.52094(12) 0.65228(12) 0.0182(3) Uani d . . . 1.0 . .
H H34 0.2138 0.5006 0.717 0.022 Uiso calc U . R 1.0 . .
C C35 0.24945(16) 0.46905(12) 0.57703(12) 0.0161(3) Uani d . . . 1.0 . .
C C36 0.03729(17) 0.71375(12) 0.51979(12) 0.0195(3) Uani d . . . 1.0 . .
C C37 -0.02835(17) 0.78023(12) 0.50481(12) 0.0202(3) Uani d . . . 1.0 . .
C C38 -0.10953(17) 0.85701(12) 0.48245(12) 0.0197(3) Uani d . . . 1.0 . .
C C39 -0.1870(2) 0.89500(14) 0.54879(14) 0.0264(4) Uani d . . . 1.0 . .
H H39 -0.185 0.871 0.6122 0.032 Uiso calc U . R 1.0 A 1
N N40 -0.1939(2) 0.96428(14) 0.36333(15) 0.0429(6) Uani d . P . 0.694(19) B 1
C C40 -0.2656(2) 0.96654(14) 0.52308(15) 0.0372(5) Uani d . P . 0.694(19) B 1
H H40 -0.3183 0.9933 0.5679 0.045 Uiso calc U P R 0.694(19) B 1
C C40A -0.1939(2) 0.96428(14) 0.36333(15) 0.0429(6) Uani d . P . 0.306(19) B 2
H H40A -0.1978 0.9882 0.2998 0.052 Uiso calc U P R 0.306(19) B 2
N N40A -0.2656(2) 0.96654(14) 0.52308(15) 0.0372(5) Uani d . P . 0.306(19) B 2
C C41 -0.2663(3) 0.99881(15) 0.43052(18) 0.0433(6) Uani d . . . 1.0 . .
H H41 -0.3212 1.0486 0.4127 0.052 Uiso calc U . R 1.0 B 1
C C42 -0.1159(2) 0.89456(14) 0.39024(14) 0.0301(4) Uani d . . . 1.0 . .
H H42 -0.0629 0.8698 0.3445 0.036 Uiso calc U . R 1.0 B 1
C C43 0.5476(3) 0.0727(2) 0.7817(2) 0.0595(8) Uani d . . . 1.0 . .
D D43A 0.4524 0.0353 0.7608 0.071 Uiso calc U P R 0.560(16) C 3
D D43B 0.5507 0.1088 0.8454 0.071 Uiso calc U P R 0.560(16) C 3
D D43C 0.4614 0.0363 0.7428 0.071 Uiso calc U P R 0.440(16) C 4
D D43D 0.5273 0.08 0.8496 0.071 Uiso calc U P R 0.440(16) C 4
C C44 0.6613(3) 0.00889(17) 0.78114(17) 0.0453(6) Uani d . . . 1.0 . .
D D44A 0.6378 -0.0426 0.7271 0.054 Uiso calc U . R 1.0 . .
D D44B 0.6758 -0.0233 0.8435 0.054 Uiso calc U . R 1.0 . .
C C45 0.7911(3) 0.08231(19) 0.76694(18) 0.0527(7) Uani d . . D 1.0 . .
D D45A 0.8499 0.1015 0.8304 0.063 Uiso calc U P R 0.560(16) C 3
D D45B 0.8479 0.0517 0.7234 0.063 Uiso calc U P R 0.560(16) C 3
D D45C 0.8225 0.0709 0.7028 0.063 Uiso calc U P R 0.440(16) C 4
D D45D 0.8699 0.081 0.8194 0.063 Uiso calc U P R 0.440(16) C 4
N N1 0.31622(14) 0.38888(10) 0.59856(10) 0.0165(3) Uani d . . . 1.0 . .
N N2 0.08039(17) 0.56996(12) 0.22057(11) 0.0268(3) Uani d . . . 1.0 . .
N N3 0.72496(19) 0.07936(13) 0.02405(12) 0.0345(4) Uani d . . . 1.0 . .
O O1 0.18103(12) 0.26394(8) 0.25569(8) 0.0209(3) Uani d . . . 1.0 . .
O O2 0.20802(13) 0.37846(9) 0.14325(8) 0.0231(3) Uani d . . . 1.0 . .
O O3 0.5993(6) 0.1381(6) 0.7062(7) 0.057(2) Uani d . P . 0.560(16) C 3
C C46 0.7465(7) 0.1664(6) 0.7255(8) 0.056(2) Uani d . P D 0.560(16) C 3
D D46A 0.7878 0.1809 0.6649 0.067 Uiso calc U P R 0.560(16) C 3
D D46B 0.7719 0.2251 0.7717 0.067 Uiso calc U P R 0.560(16) C 3
O O3A 0.5720(7) 0.1670(5) 0.7470(7) 0.0444(17) Uani d . P . 0.440(16) C 4
C C46A 0.7236(7) 0.1864(5) 0.7737(8) 0.042(2) Uani d . P D 0.440(16) C 4
D D46C 0.7463 0.2167 0.8409 0.05 Uiso calc U P R 0.440(16) C 4
D D46D 0.766 0.2337 0.7294 0.05 Uiso calc U P R 0.440(16) C 4

loop_
_atom_site_aniso_label
_atom_site_aniso_U_11
_atom_site_aniso_U_22
_atom_site_aniso_U_33
_atom_site_aniso_U_12
_atom_site_aniso_U_13
_atom_site_aniso_U_23
C1 0.0122(7) 0.0148(7) 0.0177(8) -0.0008(6) 0.0038(6) 0.0016(6)
C2 0.0144(7) 0.0191(8) 0.0181(8) 0.0034(6) 0.0042(6) 0.0034(6)
C3 0.0203(8) 0.0214(8) 0.0163(8) 0.0025(7) 0.0046(6) -0.0003(7)
C4 0.0139(7) 0.0217(8) 0.0155(8) 0.0020(6) 0.0022(6) 0.0031(6)
C5 0.0219(8) 0.0181(8) 0.0164(8) 0.0014(7) 0.0060(6) 0.0008(6)
C6 0.0207(8) 0.0213(8) 0.0188(8) 0.0021(7) 0.0032(7) 0.0037(7)
C7 0.0216(8) 0.0197(8) 0.0246(9) 0.0030(7) 0.0052(7) 0.0014(7)
C8 0.0266(9) 0.0199(8) 0.0200(9) -0.0027(7) 0.0049(7) -0.0023(7)
C9 0.0218(8) 0.0265(9) 0.0190(9) -0.0016(7) 0.0011(7) 0.0041(7)
C10 0.0221(8) 0.0207(8) 0.0229(9) 0.0047(7) 0.0075(7) 0.0053(7)
C11 0.0127(7) 0.0141(7) 0.0184(8) 0.0000(6) 0.0020(6) 0.0001(6)
C12 0.0134(7) 0.0183(8) 0.0178(8) -0.0002(6) 0.0013(6) 0.0000(6)
C13 0.0156(8) 0.0169(8) 0.0225(9) 0.0009(6) 0.0033(6) -0.0025(7)
C14 0.0190(8) 0.0192(8) 0.0247(9) 0.0073(7) 0.0000(7) 0.0016(7)
C15 0.0208(8) 0.0214(8) 0.0172(8) 0.0036(7) 0.0015(6) 0.0014(7)
C16 0.0144(7) 0.0175(8) 0.0176(8) 0.0002(6) 0.0019(6) 0.0002(6)
C17 0.0200(8) 0.0195(8) 0.0154(8) 0.0042(6) 0.0043(6) 0.0040(6)
C18 0.0199(8) 0.0199(8) 0.0190(8) 0.0009(7) 0.0019(7) 0.0033(7)
C19 0.0219(8) 0.0245(9) 0.0200(9) 0.0008(7) 0.0000(7) 0.0068(7)
C20 0.0191(8) 0.0260(9) 0.0192(9) 0.0009(7) 0.0022(7) 0.0045(7)
C21 0.0339(10) 0.0276(10) 0.0259(10) 0.0003(8) -0.0047(8) 0.0065(8)
C22 0.0303(10) 0.0471(12) 0.0238(10) 0.0085(9) -0.0038(8) 0.0016(9)
C23 0.0156(7) 0.0178(8) 0.0247(9) 0.0031(6) 0.0013(7) 0.0012(7)
C24 0.0185(8) 0.0176(8) 0.0229(9) 0.0037(7) 0.0029(7) 0.0018(7)
C25 0.0236(8) 0.0142(8) 0.0220(9) 0.0041(7) 0.0071(7) 0.0028(6)
C26 0.0211(9) 0.0257(9) 0.0285(10) -0.0001(7) 0.0058(7) -0.0056(7)
C27 0.0243(9) 0.0251(9) 0.0405(12) -0.0003(8) 0.0143(8) -0.0056(8)
C28 0.0412(11) 0.0225(9) 0.0309(10) 0.0101(8) 0.0185(9) 0.0013(8)
C29 0.0309(10) 0.0292(10) 0.0266(10) 0.0151(8) 0.0009(8) -0.0013(8)
C30 0.0120(7) 0.0171(8) 0.0180(8) 0.0005(6) 0.0019(6) 0.0002(6)
C31 0.0155(7) 0.0180(8) 0.0174(8) 0.0023(6) 0.0006(6) 0.0006(6)
C32 0.0143(7) 0.0168(8) 0.0222(9) 0.0014(6) 0.0011(6) -0.0025(6)
C33 0.0148(7) 0.0212(8) 0.0188(8) 0.0005(6) 0.0040(6) -0.0040(6)
C34 0.0160(7) 0.0232(8) 0.0151(8) 0.0028(7) 0.0015(6) 0.0000(6)
C35 0.0124(7) 0.0172(8) 0.0178(8) 0.0009(6) 0.0010(6) -0.0006(6)
C36 0.0189(8) 0.0206(8) 0.0187(8) 0.0030(7) 0.0022(6) -0.0030(7)
C37 0.0203(8) 0.0188(8) 0.0210(9) 0.0021(7) 0.0028(7) -0.0018(7)
C38 0.0204(8) 0.0154(8) 0.0215(9) 0.0016(7) -0.0012(7) -0.0013(6)
C39 0.0315(10) 0.0272(9) 0.0216(9) 0.0098(8) 0.0018(7) 0.0001(7)
N40 0.0570(13) 0.0365(11) 0.0393(12) 0.0177(9) 0.0050(9) 0.0156(9)
C40 0.0415(11) 0.0306(10) 0.0408(12) 0.0183(9) -0.0008(9) -0.0084(9)
C40A 0.0570(13) 0.0365(11) 0.0393(12) 0.0177(9) 0.0050(9) 0.0156(9)
N40A 0.0415(11) 0.0306(10) 0.0408(12) 0.0183(9) -0.0008(9) -0.0084(9)
C41 0.0534(14) 0.0249(10) 0.0525(14) 0.0203(10) -0.0080(11) 0.0033(10)
C42 0.0356(10) 0.0305(10) 0.0260(10) 0.0088(8) 0.0055(8) 0.0050(8)
C43 0.0563(15) 0.0501(15) 0.0612(17) -0.0086(12) -0.0220(13) 0.0285(13)
C44 0.0635(15) 0.0327(11) 0.0339(12) -0.0103(11) 0.0073(11) -0.0042(9)
C45 0.0607(16) 0.0530(15) 0.0334(12) -0.0220(13) 0.0045(11) -0.0060(11)
N1 0.0161(6) 0.0187(7) 0.0153(7) 0.0038(5) 0.0032(5) 0.0018(5)
N2 0.0334(8) 0.0292(8) 0.0203(8) 0.0127(7) 0.0034(6) 0.0052(6)
N3 0.0460(10) 0.0359(9) 0.0249(9) 0.0200(8) 0.0025(7) -0.0030(7)
O1 0.0249(6) 0.0187(6) 0.0177(6) -0.0008(5) 0.0024(5) 0.0021(5)
O2 0.0359(7) 0.0187(6) 0.0159(6) 0.0054(5) 0.0069(5) 0.0020(5)
O3 0.043(2) 0.058(3) 0.063(4) -0.005(2) -0.014(2) 0.039(3)
C46 0.049(3) 0.056(4) 0.049(5) -0.017(3) -0.017(3) 0.027(4)
O3A 0.043(3) 0.044(3) 0.045(4) 0.007(2) -0.005(2) 0.019(2)
C46A 0.042(3) 0.040(3) 0.036(5) -0.010(2) -0.006(3) 0.020(3)

loop_
_atom_type_symbol
_atom_type_description
_atom_type_scat_dispersion_real
_atom_type_scat_dispersion_imag
_atom_type_scat_source
C C 0.0181 0.0091 'International Tables Vol C Tables 4.2.6.8 and 6.1.1.4'
H H 0.0000 0.0000 'International Tables Vol C Tables 4.2.6.8 and 6.1.1.4'
D D 0.0000 0.0000 'International Tables Vol C Tables 4.2.6.8 and 6.1.1.4'
N N 0.0311 0.0180 'International Tables Vol C Tables 4.2.6.8 and 6.1.1.4'
O O 0.0492 0.0322 'International Tables Vol C Tables 4.2.6.8 and 6.1.1.4'

loop_
_geom_angle_atom_site_label_1
_geom_angle_atom_site_label_2
_geom_angle_atom_site_label_3
_geom_angle
C2 C1 C30 125.58(14)
C2 C1 C11 119.79(14)
C30 C1 C11 114.62(14)
C1 C2 C3 125.05(15)
C1 C2 C4 122.30(14)
C3 C2 C4 112.24(14)
N2 C3 C2 176.81(18)
O1 C4 O2 123.89(15)
O1 C4 C2 126.26(15)
O2 C4 C2 109.79(13)
C10 C5 C6 121.57(16)
C10 C5 O2 116.47(15)
C6 C5 O2 121.75(15)
C7 C6 C5 118.59(16)
C7 C6 H6 120.7
C5 C6 H6 120.7
C6 C7 C8 120.65(16)
C6 C7 H7 119.7
C8 C7 H7 119.7
C9 C8 C7 119.73(16)
C9 C8 H8 120.1
C7 C8 H8 120.1
C8 C9 C10 120.24(16)
C8 C9 H9 119.9
C10 C9 H9 119.9
C5 C10 C9 119.19(16)
C5 C10 H10 120.4
C9 C10 H10 120.4
C12 C11 C16 118.08(14)
C12 C11 C1 121.24(14)
C16 C11 C1 120.67(14)
C13 C12 C11 122.45(15)
C13 C12 H12 118.8
C11 C12 H12 118.8
C12 C13 C14 118.12(15)
C12 C13 C23 120.56(15)
C14 C13 C23 121.31(15)
C15 C14 C13 121.13(15)
C15 C14 H14 119.4
C13 C14 H14 119.4
C14 C15 C16 120.59(16)
C14 C15 H15 119.7
C16 C15 H15 119.7
N1 C16 C11 120.02(14)
N1 C16 C15 120.75(15)
C11 C16 C15 119.22(15)
N1 C17 C18 112.75(13)
N1 C17 H17A 109.0
C18 C17 H17A 109.0
N1 C17 H17B 109.0
C18 C17 H17B 109.0
H17A C17 H17B 107.8
C19 C18 C17 112.03(14)
C19 C18 H18A 109.2
C17 C18 H18A 109.2
C19 C18 H18B 109.2
C17 C18 H18B 109.2
H18A C18 H18B 107.9
C18 C19 C20 113.03(14)
C18 C19 H19A 109.0
C20 C19 H19A 109.0
C18 C19 H19B 109.0
C20 C19 H19B 109.0
H19A C19 H19B 107.8
C21 C20 C19 113.44(14)
C21 C20 H20A 108.9
C19 C20 H20A 108.9
C21 C20 H20B 108.9
C19 C20 H20B 108.9
H20A C20 H20B 107.7
C22 C21 C20 113.37(16)
C22 C21 H21A 108.9
C20 C21 H21A 108.9
C22 C21 H21B 108.9
C20 C21 H21B 108.9
H21A C21 H21B 107.7
C21 C22 H22A 109.5
C21 C22 H22B 109.5
H22A C22 H22B 109.5
C21 C22 H22C 109.5
H22A C22 H22C 109.5
H22B C22 H22C 109.5
C24 C23 C13 178.33(18)
C23 C24 C25 177.46(18)
C29 C25 C26 117.46(16)
C29 C25 C24 120.67(16)
C26 C25 C24 121.87(16)
C27 C26 C25 118.98(17)
C27 C26 H26 120.5
C25 C26 H26 120.5
C28 C27 C26 118.74(18)
C28 C27 H27 120.6
C26 C27 H27 120.6
N3 C28 C27 123.91(18)
N3 C28 H28 118.0
C27 C28 H28 118.0
N3 C29 C25 124.15(17)
N3 C29 H29 117.9
C25 C29 H29 117.9
C31 C30 C35 117.68(14)
C31 C30 C1 123.38(15)
C35 C30 C1 118.73(14)
C32 C31 C30 122.51(15)
C32 C31 H31 118.7
C30 C31 H31 118.7
C31 C32 C33 118.69(15)
C31 C32 C36 120.95(15)
C33 C32 C36 120.35(15)
C34 C33 C32 120.75(15)
C34 C33 H33 119.6
C32 C33 H33 119.6
C33 C34 C35 121.27(16)
C33 C34 H34 119.4
C35 C34 H34 119.4
N1 C35 C34 119.60(15)
N1 C35 C30 121.32(14)
C34 C35 C30 119.06(14)
C37 C36 C32 177.37(18)
C36 C37 C38 177.17(18)
C39 C38 C42 117.71(16)
C39 C38 C37 122.52(16)
C42 C38 C37 119.75(16)
N40A C39 C38 120.27(18)
C40 C39 C38 120.27(18)
C40 C39 H39 119.9
C38 C39 H39 119.9
C42 N40 C41 117.01(19)
C39 C40 C41 118.06(19)
C39 C40 H40 121.0
C41 C40 H40 121.0
C42 C40A C41 117.01(19)
C42 C40A H40A 121.5
C41 C40A H40A 121.5
C39 N40A C41 118.06(19)
C40A C41 N40A 124.10(19)
N40 C41 C40 124.10(19)
N40 C41 H41 117.9
C40 C41 H41 117.9
C40A C42 C38 122.84(19)
N40 C42 C38 122.84(19)
N40 C42 H42 118.6
C38 C42 H42 118.6
O3A C43 C44 118.4(4)
O3 C43 C44 95.0(4)
O3 C43 D43A 112.7
C44 C43 D43A 112.7
O3 C43 D43B 112.7
C44 C43 D43B 112.7
D43A C43 D43B 110.2
O3A C43 D43C 107.7
C44 C43 D43C 107.7
O3A C43 D43D 107.7
C44 C43 D43D 107.7
D43C C43 D43D 107.1
C43 C44 C45 103.4(2)
C43 C44 D44A 111.1
C45 C44 D44A 111.1
C43 C44 D44B 111.1
C45 C44 D44B 111.1
D44A C44 D44B 109.1
C46 C45 C44 108.5(3)
C44 C45 C46A 99.0(3)
C46 C45 D45A 110.0
C44 C45 D45A 110.0
C46 C45 D45B 110.0
C44 C45 D45B 110.0
D45A C45 D45B 108.4
C44 C45 D45C 112.0
C46A C45 D45C 112.0
C44 C45 D45D 112.0
C46A C45 D45D 112.0
D45C C45 D45D 109.7
C16 N1 C35 119.90(13)
C16 N1 C17 119.50(13)
C35 N1 C17 120.29(13)
C29 N3 C28 116.72(17)
C4 O2 C5 119.94(13)
C46 O3 C43 110.5(4)
C45 C46 O3 102.6(4)
C45 C46 D46A 111.2
O3 C46 D46A 111.2
C45 C46 D46B 111.2
O3 C46 D46B 111.2
D46A C46 D46B 109.2
C43 O3A C46A 97.9(5)
O3A C46A C45 110.7(5)
O3A C46A D46C 109.5
C45 C46A D46C 109.5
O3A C46A D46D 109.5
C45 C46A D46D 109.5
D46C C46A D46D 108.1

loop_
_geom_bond_atom_site_label_1
_geom_bond_atom_site_label_2
_geom_bond_distance
C1 C2 1.393(2)
C1 C30 1.455(2)
C1 C11 1.457(2)
C2 C3 1.432(2)
C2 C4 1.488(2)
C3 N2 1.148(2)
C4 O1 1.202(2)
C4 O2 1.3635(19)
C5 C10 1.379(2)
C5 C6 1.388(2)
C5 O2 1.405(2)
C6 C7 1.386(2)
C6 H6 0.95
C7 C8 1.388(2)
C7 H7 0.95
C8 C9 1.387(3)
C8 H8 0.95
C9 C10 1.387(2)
C9 H9 0.95
C10 H10 0.95
C11 C12 1.404(2)
C11 C16 1.412(2)
C12 C13 1.382(2)
C12 H12 0.95
C13 C14 1.409(2)
C13 C23 1.433(2)
C14 C15 1.367(2)
C14 H14 0.95
C15 C16 1.416(2)
C15 H15 0.95
C16 N1 1.379(2)
C17 N1 1.476(2)
C17 C18 1.526(2)
C17 H17A 0.99
C17 H17B 0.99
C18 C19 1.520(2)
C18 H18A 0.99
C18 H18B 0.99
C19 C20 1.524(2)
C19 H19A 0.99
C19 H19B 0.99
C20 C21 1.517(2)
C20 H20A 0.99
C20 H20B 0.99
C21 C22 1.511(3)
C21 H21A 0.99
C21 H21B 0.99
C22 H22A 0.98
C22 H22B 0.98
C22 H22C 0.98
C23 C24 1.197(2)
C24 C25 1.433(2)
C25 C29 1.392(3)
C25 C26 1.394(2)
C26 C27 1.380(2)
C26 H26 0.95
C27 C28 1.373(3)
C27 H27 0.95
C28 N3 1.339(3)
C28 H28 0.95
C29 N3 1.332(2)
C29 H29 0.95
C30 C31 1.408(2)
C30 C35 1.425(2)
C31 C32 1.385(2)
C31 H31 0.95
C32 C33 1.404(2)
C32 C36 1.431(2)
C33 C34 1.364(2)
C33 H33 0.95
C34 C35 1.415(2)
C34 H34 0.95
C35 N1 1.383(2)
C36 C37 1.200(2)
C37 C38 1.430(2)
C38 C39 1.392(2)
C38 C42 1.394(3)
C39 N40A 1.364(3)
C39 C40 1.364(3)
C39 H39 0.95
N40 C42 1.343(3)
N40 C41 1.348(3)
C40 C41 1.373(3)
C40 H40 0.95
C40A C42 1.343(3)
C40A C41 1.348(3)
C40A H40A 0.95
N40A C41 1.373(3)
C41 H41 0.95
C42 H42 0.95
C43 O3A 1.394(6)
C43 O3 1.490(6)
C43 C44 1.511(4)
C43 D43A 0.99
C43 D43B 0.99
C43 D43C 0.99
C43 D43D 0.99
C44 C45 1.528(3)
C44 D44A 0.99
C44 D44B 0.99
C45 C46 1.411(6)
C45 C46A 1.663(8)
C45 D45A 0.99
C45 D45B 0.99
C45 D45C 0.99
C45 D45D 0.99
O3 C46 1.412(7)
C46 D46A 0.99
C46 D46B 0.99
O3A C46A 1.454(9)
C46A D46C 0.99
C46A D46D 0.99

loop_
_geom_torsion_atom_site_label_1
_geom_torsion_atom_site_label_2
_geom_torsion_atom_site_label_3
_geom_torsion_atom_site_label_4
_geom_torsion
C30 C1 C2 C3 18.3(3)
C11 C1 C2 C3 -162.82(15)
C30 C1 C2 C4 -153.86(15)
C11 C1 C2 C4 25.1(2)
C1 C2 C4 O1 32.4(2)
C3 C2 C4 O1 -140.65(17)
C1 C2 C4 O2 -150.37(14)
C3 C2 C4 O2 36.59(18)
C10 C5 C6 C7 -1.9(2)
O2 C5 C6 C7 -176.43(15)
C5 C6 C7 C8 0.7(2)
C6 C7 C8 C9 1.0(3)
C7 C8 C9 C10 -1.5(3)
C6 C5 C10 C9 1.4(3)
O2 C5 C10 C9 176.23(14)
C8 C9 C10 C5 0.3(2)
C2 C1 C11 C12 22.9(2)
C30 C1 C11 C12 -158.06(14)
C2 C1 C11 C16 -158.10(15)
C30 C1 C11 C16 20.9(2)
C16 C11 C12 C13 7.5(2)
C1 C11 C12 C13 -173.49(15)
C11 C12 C13 C14 -4.1(2)
C11 C12 C13 C23 175.01(15)
C12 C13 C14 C15 -1.1(2)
C23 C13 C14 C15 179.75(16)
C13 C14 C15 C16 2.8(3)
C12 C11 C16 N1 174.52(14)
C1 C11 C16 N1 -4.5(2)
C12 C11 C16 C15 -5.7(2)
C1 C11 C16 C15 175.29(14)
C14 C15 C16 N1 -179.45(15)
C14 C15 C16 C11 0.8(2)
N1 C17 C18 C19 -174.89(14)
C17 C18 C19 C20 175.69(14)
C18 C19 C20 C21 -175.95(16)
C19 C20 C21 C22 175.44(17)
C29 C25 C26 C27 1.4(3)
C24 C25 C26 C27 -177.84(17)
C25 C26 C27 C28 -0.3(3)
C26 C27 C28 N3 -1.1(3)
C26 C25 C29 N3 -1.4(3)
C24 C25 C29 N3 177.86(17)
C2 C1 C30 C31 -16.7(2)
C11 C1 C30 C31 164.35(14)
C2 C1 C30 C35 157.93(15)
C11 C1 C30 C35 -21.0(2)
C35 C30 C31 C32 -2.0(2)
C1 C30 C31 C32 172.63(15)
C30 C31 C32 C33 0.6(2)
C30 C31 C32 C36 -178.13(15)
C31 C32 C33 C34 0.6(2)
C36 C32 C33 C34 179.37(15)
C32 C33 C34 C35 -0.3(2)
C33 C34 C35 N1 -179.17(15)
C33 C34 C35 C30 -1.1(2)
C31 C30 C35 N1 -179.75(14)
C1 C30 C35 N1 5.3(2)
C31 C30 C35 C34 2.2(2)
C1 C30 C35 C34 -172.68(14)
C42 C38 C39 N40A -0.1(3)
C37 C38 C39 N40A -178.34(17)
C42 C38 C39 C40 -0.1(3)
C37 C38 C39 C40 -178.34(17)
C38 C39 C40 C41 0.4(3)
C38 C39 N40A C41 0.4(3)
C42 C40A C41 N40A -0.6(3)
C42 N40 C41 C40 -0.6(3)
C39 N40A C41 C40A -0.1(3)
C39 C40 C41 N40 -0.1(3)
C41 C40A C42 C38 0.9(3)
C41 N40 C42 C38 0.9(3)
C39 C38 C42 C40A -0.6(3)
C37 C38 C42 C40A 177.71(19)
C39 C38 C42 N40 -0.6(3)
C37 C38 C42 N40 177.71(19)
O3A C43 C44 C45 15.6(5)
O3 C43 C44 C45 36.9(4)
C43 C44 C45 C46 -21.2(6)
C43 C44 C45 C46A 5.9(4)
C11 C16 N1 C35 -12.7(2)
C15 C16 N1 C35 167.49(15)
C11 C16 N1 C17 173.61(14)
C15 C16 N1 C17 -6.2(2)
C34 C35 N1 C16 -169.65(14)
C30 C35 N1 C16 12.3(2)
C34 C35 N1 C17 3.9(2)
C30 C35 N1 C17 -174.06(14)
C18 C17 N1 C16 87.05(17)
C18 C17 N1 C35 -86.57(17)
C25 C29 N3 C28 0.1(3)
C27 C28 N3 C29 1.1(3)
O1 C4 O2 C5 0.0(2)
C2 C4 O2 C5 -177.27(13)
C10 C5 O2 C4 133.11(16)
C6 C5 O2 C4 -52.1(2)
C44 C43 O3 C46 -45.3(5)
C44 C45 C46 O3 -6.4(6)
C43 O3 C46 C45 33.7(6)
C44 C43 O3A C46A -30.4(5)
C43 O3A C46A C45 32.3(5)
C44 C45 C46A O3A -24.9(5)
